data_1550476
loop_
_publ_author_name
'Braunschweig, Holger'
'Kupfer, Thomas'
'Hofmann, Alexander'
'Tr\"oster, Tobias'

_publ_section_title
;
 Monomeric Cp3tAl(I): Synthesis, reactivity, and the concept of valence
 isomerism
;
_journal_name_full 'Chemical Science'
_journal_paper_doi 10.1039/C8SC05175E
_journal_year 2019
_chemical_formula_moiety 'C51 H87 Al3 O3'
_chemical_formula_sum 'C51 H87 Al3 O3'
_chemical_formula_weight 829.14
_space_group_crystal_system monoclinic
_space_group_IT_number 14
_space_group_name_Hall '-P 2ybc'
_space_group_name_H-M_alt 'P 1 21/c 1'
_symmetry_space_group_name_Hall '-P 2ybc'
_symmetry_space_group_name_H-M 'P 1 21/c 1'
_atom_sites_solution_hydrogens geom
_atom_sites_solution_primary iterative
_atom_sites_solution_secondary difmap
_audit_creation_method SHELXL-2016/6
_audit_update_record
;
2018-11-09 deposited with the CCDC.
2019-01-14 downloaded from the CCDC.
;
_cell_angle_alpha 90
_cell_angle_beta 109.37(2)
_cell_angle_gamma 90
_cell_formula_units_Z 4
_cell_length_a 14.173(9)
_cell_length_b 19.091(14)
_cell_length_c 19.858(14)
_cell_measurement_reflns_used 5049
_cell_measurement_temperature 100(2)
_cell_measurement_theta_max 22.05
_cell_measurement_theta_min 2.39
_cell_volume 5069(6)
_computing_cell_refinement 'Saint+ ver. V8.38A (Bruker AXS)'
_computing_data_collection 'APEX2 ver. 2014.9 (Bruker AXS)'
_computing_data_reduction 'Saint+ ver. V8.38A (Bruker AXS)'
_computing_molecular_graphics 'ShelXLe (Huebschle et all, 2011)'
_computing_publication_material 'SHELXL-2016/6 (Sheldrick, 2016)'
_computing_structure_refinement 'SHELXL-2016/6 (Sheldrick, 2016)'
_computing_structure_solution 'SHELXT (Sheldrick, 2014)'
_diffrn_ambient_temperature 100(2)
_diffrn_detector 'CCD area detector (Apex2)'
_diffrn_detector_area_resol_mean 8.333
_diffrn_measured_fraction_theta_full 1.000
_diffrn_measured_fraction_theta_max 1.000
_diffrn_measurement_device_type 'Bruker X8-APEX II'
_diffrn_measurement_method '\f and \w scans'
_diffrn_radiation_monochromator 'multi-layer mirror'
_diffrn_radiation_type MoK\a
_diffrn_radiation_wavelength 0.71073
_diffrn_reflns_av_R_equivalents 0.1504
_diffrn_reflns_av_unetI/netI 0.1375
_diffrn_reflns_Laue_measured_fraction_full 1.000
_diffrn_reflns_Laue_measured_fraction_max 1.000
_diffrn_reflns_limit_h_max 17
_diffrn_reflns_limit_h_min -17
_diffrn_reflns_limit_k_max 23
_diffrn_reflns_limit_k_min -23
_diffrn_reflns_limit_l_max 24
_diffrn_reflns_limit_l_min -24
_diffrn_reflns_number 53996
_diffrn_reflns_point_group_measured_fraction_full 1.000
_diffrn_reflns_point_group_measured_fraction_max 1.000
_diffrn_reflns_theta_full 26.000
_diffrn_reflns_theta_max 26.022
_diffrn_reflns_theta_min 1.523
_diffrn_source 'rotating-anode (Nonius FR-591)'
_exptl_absorpt_coefficient_mu 0.112
_exptl_absorpt_correction_T_max 0.7454
_exptl_absorpt_correction_T_min 0.6085
_exptl_absorpt_correction_type multi-scan
_exptl_absorpt_process_details 'SadAbs 2016/2 (Bruker AXS)'
_exptl_crystal_colour colourless
_exptl_crystal_density_diffrn 1.086
_exptl_crystal_description plate
_exptl_crystal_F_000 1824
_exptl_crystal_size_max 0.36
_exptl_crystal_size_mid 0.167
_exptl_crystal_size_min 0.084
_refine_diff_density_max 0.447
_refine_diff_density_min -0.330
_refine_diff_density_rms 0.058
_refine_ls_extinction_method none
_refine_ls_goodness_of_fit_ref 0.996
_refine_ls_hydrogen_treatment constr
_refine_ls_matrix_type full
_refine_ls_number_parameters 541
_refine_ls_number_reflns 9985
_refine_ls_number_restraints 0
_refine_ls_restrained_S_all 0.996
_refine_ls_R_factor_all 0.1473
_refine_ls_R_factor_gt 0.0579
_refine_ls_shift/su_max 0.000
_refine_ls_shift/su_mean 0.000
_refine_ls_structure_factor_coef Fsqd
_refine_ls_weighting_details 'w=1/[\s^2^(Fo^2^)+(0.0479P)^2^+0.0635P] where P=(Fo^2^+2Fc^2^)/3'
_refine_ls_weighting_scheme calc
_refine_ls_wR_factor_gt 0.1072
_refine_ls_wR_factor_ref 0.1370
_reflns_Friedel_coverage 0.000
_reflns_number_gt 5290
_reflns_number_total 9985
_reflns_threshold_expression 'I > 2\s(I)'
_cod_data_source_file c8sc05175e2.cif
_cod_data_source_block 8
_cod_database_code 1550476
_shelx_shelxl_version_number 2016/6
_shelx_space_group_comment
;
The symmetry employed for this shelxl refinement is uniquely defined
by the following loop, which should always be used as a source of
symmetry information in preference to the above space-group names.
They are only intended as comments.
;
_shelx_estimated_absorpt_t_min 0.961
_shelx_estimated_absorpt_t_max 0.991

loop_
_space_group_symop_operation_xyz
'x, y, z'
'-x, y+1/2, -z+1/2'
'-x, -y, -z'
'x, -y-1/2, z-1/2'

loop_
_atom_site_label
_atom_site_type_symbol
_atom_site_fract_x
_atom_site_fract_y
_atom_site_fract_z
_atom_site_U_iso_or_equiv
_atom_site_adp_type
_atom_site_occupancy
_atom_site_site_symmetry_order
_atom_site_calc_flag
_atom_site_refinement_flags_posn
_atom_site_refinement_flags_adp
Al1 Al 0.23637(6) 0.61029(5) 0.29583(4) 0.0234(2) Uani 1 1 d . .
O1 O 0.18054(14) 0.54222(10) 0.32318(10) 0.0310(5) Uani 1 1 d . .
Al2 Al 0.17895(6) 0.45586(5) 0.30161(4) 0.0236(2) Uani 1 1 d . .
O2 O 0.26516(13) 0.44028(10) 0.26114(10) 0.0303(5) Uani 1 1 d . .
Al3 Al 0.33917(6) 0.49694(5) 0.23479(4) 0.0238(2) Uani 1 1 d . .
O3 O 0.32271(13) 0.57994(10) 0.26041(10) 0.0288(5) Uani 1 1 d . .
C1_1 C 0.1752(2) 0.70788(14) 0.23323(13) 0.0207(7) Uani 1 1 d . .
C2_1 C 0.2719(2) 0.72341(14) 0.27888(13) 0.0213(7) Uani 1 1 d . .
H2_1 H 0.328360 0.739045 0.262888 0.026 Uiso 1 1 calc R U
C3_1 C 0.2774(2) 0.71545(15) 0.35181(14) 0.0225(7) Uani 1 1 d . .
C4_1 C 0.1776(2) 0.69600(14) 0.35033(13) 0.0210(7) Uani 1 1 d . .
C5_1 C 0.1184(2) 0.69143(14) 0.27674(13) 0.0221(7) Uani 1 1 d . .
H5_1 H 0.044928 0.681593 0.258773 0.027 Uiso 1 1 calc R U
C6_1 C 0.1376(2) 0.71050(15) 0.15182(14) 0.0217(7) Uani 1 1 d . .
C7_1 C 0.2253(2) 0.70636(16) 0.12364(14) 0.0276(7) Uani 1 1 d . .
H7A_1 H 0.200101 0.706335 0.071338 0.041 Uiso 1 1 calc R U
H7B_1 H 0.263065 0.663188 0.140800 0.041 Uiso 1 1 calc R U
H7C_1 H 0.269208 0.746889 0.140700 0.041 Uiso 1 1 calc R U
C8_1 C 0.0817(2) 0.78008(15) 0.12902(14) 0.0271(7) Uani 1 1 d . .
H8A_1 H 0.055433 0.782679 0.076803 0.041 Uiso 1 1 calc R U
H8B_1 H 0.127767 0.819172 0.147698 0.041 Uiso 1 1 calc R U
H8C_1 H 0.026194 0.782791 0.148028 0.041 Uiso 1 1 calc R U
C9_1 C 0.0663(2) 0.64946(15) 0.12103(14) 0.0278(7) Uani 1 1 d . .
H9A_1 H 0.040886 0.652929 0.068850 0.042 Uiso 1 1 calc R U
H9B_1 H 0.010198 0.651285 0.139464 0.042 Uiso 1 1 calc R U
H9C_1 H 0.102185 0.605072 0.135073 0.042 Uiso 1 1 calc R U
C10_1 C 0.3761(2) 0.72853(16) 0.41277(14) 0.0274(7) Uani 1 1 d . .
C11_1 C 0.4546(2) 0.75942(17) 0.38316(15) 0.0368(8) Uani 1 1 d . .
H11A_1 H 0.517135 0.767500 0.422498 0.055 Uiso 1 1 calc R U
H11B_1 H 0.430030 0.803906 0.359103 0.055 Uiso 1 1 calc R U
H11C_1 H 0.466660 0.726527 0.349004 0.055 Uiso 1 1 calc R U
C12_1 C 0.3639(2) 0.78267(16) 0.46659(14) 0.0343(8) Uani 1 1 d . .
H12A_1 H 0.429386 0.792808 0.501975 0.051 Uiso 1 1 calc R U
H12B_1 H 0.319233 0.763870 0.490726 0.051 Uiso 1 1 calc R U
H12C_1 H 0.335276 0.825863 0.441364 0.051 Uiso 1 1 calc R U
C13_1 C 0.4202(2) 0.65962(17) 0.45014(15) 0.0359(8) Uani 1 1 d . .
H13A_1 H 0.481190 0.669617 0.490220 0.054 Uiso 1 1 calc R U
H13B_1 H 0.436315 0.628674 0.416098 0.054 Uiso 1 1 calc R U
H13C_1 H 0.371288 0.636642 0.467927 0.054 Uiso 1 1 calc R U
C14_1 C 0.1284(2) 0.68725(15) 0.40779(14) 0.0230(7) Uani 1 1 d . .
C15_1 C 0.0961(2) 0.76023(15) 0.42502(14) 0.0290(8) Uani 1 1 d . .
H15A_1 H 0.062785 0.755790 0.460871 0.044 Uiso 1 1 calc R U
H15B_1 H 0.049868 0.781132 0.381490 0.044 Uiso 1 1 calc R U
H15C_1 H 0.155204 0.790226 0.443678 0.044 Uiso 1 1 calc R U
C16_1 C 0.1927(2) 0.65018(16) 0.47615(13) 0.0287(7) Uani 1 1 d . .
H16A_1 H 0.153540 0.643600 0.508086 0.043 Uiso 1 1 calc R U
H16B_1 H 0.251757 0.678798 0.500090 0.043 Uiso 1 1 calc R U
H16C_1 H 0.214035 0.604456 0.463931 0.043 Uiso 1 1 calc R U
C17_1 C 0.0326(2) 0.64268(16) 0.37925(14) 0.0285(7) Uani 1 1 d . .
H17A_1 H 0.004339 0.635035 0.417524 0.043 Uiso 1 1 calc R U
H17B_1 H 0.048827 0.597426 0.362557 0.043 Uiso 1 1 calc R U
H17C_1 H -0.016388 0.667274 0.339549 0.043 Uiso 1 1 calc R U
C1_2 C 0.0193(2) 0.41696(15) 0.27030(14) 0.0236(7) Uani 1 1 d . .
C2_2 C 0.05003(19) 0.43325(15) 0.34312(14) 0.0217(7) Uani 1 1 d . .
H2_2 H 0.017357 0.469186 0.364686 0.026 Uiso 1 1 calc R U
C3_2 C 0.1330(2) 0.39169(15) 0.38244(14) 0.0225(7) Uani 1 1 d . .
C4_2 C 0.15429(19) 0.34513(15) 0.33155(14) 0.0221(7) Uani 1 1 d . .
C5_2 C 0.08275(19) 0.36237(15) 0.26362(14) 0.0218(7) Uani 1 1 d . .
H5_2 H 0.075460 0.336809 0.218217 0.026 Uiso 1 1 calc R U
C6_2 C -0.0680(2) 0.44721(15) 0.21074(14) 0.0231(7) Uani 1 1 d . .
C7_2 C -0.0430(2) 0.45362(16) 0.14172(14) 0.0296(8) Uani 1 1 d . .
H7A_2 H -0.101893 0.470546 0.103304 0.044 Uiso 1 1 calc R U
H7B_2 H -0.023417 0.407659 0.128769 0.044 Uiso 1 1 calc R U
H7C_2 H 0.012267 0.486752 0.148862 0.044 Uiso 1 1 calc R U
C8_2 C -0.0946(2) 0.52026(15) 0.23032(15) 0.0335(8) Uani 1 1 d . .
H8A_2 H -0.150176 0.539242 0.190676 0.050 Uiso 1 1 calc R U
H8B_2 H -0.036334 0.551084 0.239750 0.050 Uiso 1 1 calc R U
H8C_2 H -0.114304 0.517312 0.273104 0.050 Uiso 1 1 calc R U
C9_2 C -0.15868(19) 0.39875(16) 0.19834(15) 0.0288(7) Uani 1 1 d . .
H9A_2 H -0.215874 0.417830 0.159980 0.043 Uiso 1 1 calc R U
H9B_2 H -0.175483 0.395470 0.242292 0.043 Uiso 1 1 calc R U
H9C_2 H -0.142549 0.352036 0.184825 0.043 Uiso 1 1 calc R U
C10_2 C 0.1813(2) 0.40110(15) 0.46416(14) 0.0252(7) Uani 1 1 d . .
C11_2 C 0.1165(2) 0.45022(16) 0.49218(14) 0.0333(8) Uani 1 1 d . .
H11A_2 H 0.145919 0.454324 0.544172 0.050 Uiso 1 1 calc R U
H11B_2 H 0.048767 0.431019 0.479780 0.050 Uiso 1 1 calc R U
H11C_2 H 0.113661 0.496593 0.470420 0.050 Uiso 1 1 calc R U
C12_2 C 0.1878(2) 0.33193(15) 0.50444(14) 0.0320(8) Uani 1 1 d . .
H12A_2 H 0.214404 0.340707 0.555941 0.048 Uiso 1 1 calc R U
H12B_2 H 0.232147 0.299585 0.490939 0.048 Uiso 1 1 calc R U
H12C_2 H 0.120934 0.311205 0.492230 0.048 Uiso 1 1 calc R U
C13_2 C 0.2852(2) 0.43524(16) 0.48334(14) 0.0323(8) Uani 1 1 d . .
H13A_2 H 0.312180 0.443106 0.534984 0.048 Uiso 1 1 calc R U
H13B_2 H 0.279457 0.480142 0.458381 0.048 Uiso 1 1 calc R U
H13C_2 H 0.330139 0.404217 0.468875 0.048 Uiso 1 1 calc R U
C14_2 C 0.2258(2) 0.28326(15) 0.33817(14) 0.0227(7) Uani 1 1 d . .
C15_2 C 0.33104(19) 0.29405(16) 0.39192(14) 0.0297(8) Uani 1 1 d . .
H15A_2 H 0.373808 0.254637 0.388971 0.045 Uiso 1 1 calc R U
H15B_2 H 0.327331 0.296700 0.440259 0.045 Uiso 1 1 calc R U
H15C_2 H 0.359244 0.337702 0.380888 0.045 Uiso 1 1 calc R U
C16_2 C 0.2397(2) 0.26894(16) 0.26601(14) 0.0280(7) Uani 1 1 d . .
H16A_2 H 0.289211 0.231639 0.271547 0.042 Uiso 1 1 calc R U
H16B_2 H 0.262994 0.311671 0.249120 0.042 Uiso 1 1 calc R U
H16C_2 H 0.175742 0.254361 0.231256 0.042 Uiso 1 1 calc R U
C17_2 C 0.1797(2) 0.21716(15) 0.35833(15) 0.0296(7) Uani 1 1 d . .
H17A_2 H 0.225142 0.177464 0.362500 0.044 Uiso 1 1 calc R U
H17B_2 H 0.115562 0.207203 0.321283 0.044 Uiso 1 1 calc R U
H17C_2 H 0.168982 0.224605 0.404076 0.044 Uiso 1 1 calc R U
C1_3 C 0.3935(2) 0.51465(15) 0.14358(14) 0.0242(7) Uani 1 1 d . .
H1_3 H 0.372488 0.554680 0.109367 0.029 Uiso 1 1 calc R U
C2_3 C 0.3491(2) 0.44802(16) 0.13212(14) 0.0260(7) Uani 1 1 d . .
C3_3 C 0.4056(2) 0.40632(15) 0.18916(14) 0.0244(7) Uani 1 1 d . .
H3_3 H 0.392942 0.355545 0.195118 0.029 Uiso 1 1 calc R U
C4_3 C 0.4841(2) 0.44640(15) 0.23752(14) 0.0237(7) Uani 1 1 d . .
C5_3 C 0.4781(2) 0.51558(15) 0.20720(14) 0.0220(7) Uani 1 1 d . .
C6_3 C 0.2597(2) 0.42654(16) 0.06822(15) 0.0310(8) Uani 1 1 d . .
C7_3 C 0.2906(2) 0.42712(19) 0.00117(15) 0.0473(10) Uani 1 1 d . .
H7A_3 H 0.232810 0.415178 -0.040587 0.071 Uiso 1 1 calc R U
H7B_3 H 0.343902 0.392685 0.006494 0.071 Uiso 1 1 calc R U
H7C_3 H 0.314945 0.473863 -0.005234 0.071 Uiso 1 1 calc R U
C8_3 C 0.1740(2) 0.47833(17) 0.05808(16) 0.0381(9) Uani 1 1 d . .
H8A_3 H 0.117503 0.464940 0.016056 0.057 Uiso 1 1 calc R U
H8B_3 H 0.196506 0.525531 0.051247 0.057 Uiso 1 1 calc R U
H8C_3 H 0.153143 0.477772 0.100430 0.057 Uiso 1 1 calc R U
C9_3 C 0.2238(3) 0.35307(18) 0.07920(17) 0.0511(10) Uani 1 1 d . .
H9A_3 H 0.165455 0.340535 0.038076 0.077 Uiso 1 1 calc R U
H9B_3 H 0.205463 0.352482 0.122625 0.077 Uiso 1 1 calc R U
H9C_3 H 0.277603 0.319206 0.083917 0.077 Uiso 1 1 calc R U
C10_3 C 0.5537(2) 0.41382(16) 0.30779(15) 0.0274(7) Uani 1 1 d . .
C11_3 C 0.5349(2) 0.44681(16) 0.37281(14) 0.0312(8) Uani 1 1 d . .
H11A_3 H 0.582719 0.427650 0.416699 0.047 Uiso 1 1 calc R U
H11B_3 H 0.466649 0.436113 0.371315 0.047 Uiso 1 1 calc R U
H11C_3 H 0.543516 0.497695 0.371877 0.047 Uiso 1 1 calc R U
C12_3 C 0.5315(2) 0.33526(15) 0.31005(15) 0.0324(8) Uani 1 1 d . .
H12A_3 H 0.575536 0.315179 0.354866 0.049 Uiso 1 1 calc R U
H12B_3 H 0.543134 0.311652 0.269691 0.049 Uiso 1 1 calc R U
H12C_3 H 0.461583 0.328819 0.307019 0.049 Uiso 1 1 calc R U
C13_3 C 0.6640(2) 0.41855(17) 0.31398(17) 0.0391(9) Uani 1 1 d . .
H13A_3 H 0.704829 0.394172 0.357262 0.059 Uiso 1 1 calc R U
H13B_3 H 0.684121 0.467847 0.316536 0.059 Uiso 1 1 calc R U
H13C_3 H 0.673639 0.396646 0.272112 0.059 Uiso 1 1 calc R U
C14_3 C 0.5478(2) 0.57940(15) 0.22408(14) 0.0258(7) Uani 1 1 d . .
C15_3 C 0.4928(2) 0.64507(16) 0.18711(15) 0.0338(8) Uani 1 1 d . .
H15A_3 H 0.537824 0.685486 0.200419 0.051 Uiso 1 1 calc R U
H15B_3 H 0.434341 0.653244 0.201982 0.051 Uiso 1 1 calc R U
H15C_3 H 0.471001 0.638561 0.135255 0.051 Uiso 1 1 calc R U
C16_3 C 0.5914(2) 0.59858(16) 0.30360(14) 0.0343(8) Uani 1 1 d . .
H16A_3 H 0.631405 0.641383 0.309084 0.051 Uiso 1 1 calc R U
H16B_3 H 0.633808 0.560223 0.329754 0.051 Uiso 1 1 calc R U
H16C_3 H 0.536706 0.606362 0.322660 0.051 Uiso 1 1 calc R U
C17_3 C 0.6327(2) 0.56460(17) 0.19422(16) 0.0367(8) Uani 1 1 d . .
H17A_3 H 0.680144 0.603740 0.205823 0.055 Uiso 1 1 calc R U
H17B_3 H 0.604933 0.559146 0.142281 0.055 Uiso 1 1 calc R U
H17C_3 H 0.667361 0.521444 0.215487 0.055 Uiso 1 1 calc R U

loop_
_atom_site_aniso_label
_atom_site_aniso_U_11
_atom_site_aniso_U_22
_atom_site_aniso_U_33
_atom_site_aniso_U_23
_atom_site_aniso_U_13
_atom_site_aniso_U_12
Al1 0.0255(5) 0.0241(5) 0.0201(5) 0.0009(4) 0.0068(4) 0.0000(4)
O1 0.0375(12) 0.0245(13) 0.0357(12) -0.0009(10) 0.0185(10) -0.0014(10)
Al2 0.0237(5) 0.0240(5) 0.0218(5) 0.0002(4) 0.0059(4) -0.0007(4)
O2 0.0311(12) 0.0263(13) 0.0379(12) -0.0026(10) 0.0172(10) -0.0023(10)
Al3 0.0258(5) 0.0235(5) 0.0213(5) 0.0005(4) 0.0067(4) 0.0005(4)
O3 0.0329(12) 0.0258(13) 0.0322(11) 0.0021(10) 0.0167(10) 0.0011(10)
C1_1 0.0247(17) 0.0195(17) 0.0166(15) -0.0001(13) 0.0052(13) 0.0001(13)
C2_1 0.0236(17) 0.0185(17) 0.0219(16) 0.0024(13) 0.0079(14) -0.0021(13)
C3_1 0.0273(17) 0.0197(17) 0.0189(15) 0.0008(13) 0.0056(14) 0.0039(14)
C4_1 0.0268(17) 0.0199(17) 0.0176(15) 0.0014(12) 0.0091(13) 0.0036(13)
C5_1 0.0223(16) 0.0229(18) 0.0208(16) -0.0003(13) 0.0067(14) 0.0021(13)
C6_1 0.0244(16) 0.0222(18) 0.0184(15) 0.0011(13) 0.0068(13) 0.0017(14)
C7_1 0.0293(17) 0.036(2) 0.0166(15) 0.0008(14) 0.0068(13) 0.0028(15)
C8_1 0.0296(17) 0.032(2) 0.0184(15) 0.0036(14) 0.0060(14) 0.0025(15)
C9_1 0.0323(18) 0.0290(19) 0.0206(16) -0.0002(14) 0.0066(14) 0.0048(15)
C10_1 0.0296(18) 0.0284(19) 0.0205(16) -0.0004(14) 0.0035(14) -0.0011(14)
C11_1 0.0323(19) 0.046(2) 0.0285(18) -0.0060(16) 0.0046(15) -0.0076(16)
C12_1 0.0377(19) 0.036(2) 0.0232(16) -0.0051(15) 0.0023(15) -0.0050(16)
C13_1 0.0313(19) 0.045(2) 0.0266(17) 0.0028(16) 0.0035(15) 0.0030(16)
C14_1 0.0282(17) 0.0221(18) 0.0192(15) 0.0005(13) 0.0085(14) 0.0015(14)
C15_1 0.0387(19) 0.029(2) 0.0212(16) 0.0035(14) 0.0119(14) 0.0041(15)
C16_1 0.0340(18) 0.032(2) 0.0224(16) 0.0037(14) 0.0125(14) 0.0017(15)
C17_1 0.0345(18) 0.0296(19) 0.0245(16) 0.0014(14) 0.0139(14) 0.0007(15)
C1_2 0.0218(16) 0.0214(18) 0.0265(17) -0.0008(14) 0.0066(14) -0.0006(14)
C2_2 0.0232(16) 0.0235(18) 0.0219(16) 0.0014(13) 0.0119(13) 0.0005(13)
C3_2 0.0246(17) 0.0241(18) 0.0181(15) -0.0012(13) 0.0061(13) -0.0043(14)
C4_2 0.0199(16) 0.0226(18) 0.0240(16) 0.0007(14) 0.0077(14) -0.0026(13)
C5_2 0.0210(16) 0.0215(17) 0.0208(16) -0.0013(13) 0.0041(13) -0.0037(13)
C6_2 0.0209(16) 0.0237(18) 0.0227(16) 0.0006(14) 0.0044(13) -0.0002(14)
C7_2 0.0280(18) 0.033(2) 0.0257(16) 0.0065(15) 0.0057(14) 0.0026(15)
C8_2 0.0291(18) 0.031(2) 0.0334(18) 0.0005(15) 0.0015(15) 0.0072(15)
C9_2 0.0227(17) 0.033(2) 0.0283(17) 0.0016(15) 0.0049(14) -0.0006(14)
C10_2 0.0288(17) 0.0253(18) 0.0195(15) 0.0002(14) 0.0051(14) -0.0030(14)
C11_2 0.048(2) 0.032(2) 0.0197(16) -0.0021(15) 0.0109(15) -0.0022(16)
C12_2 0.0353(19) 0.035(2) 0.0252(16) 0.0029(15) 0.0088(15) -0.0021(15)
C13_2 0.038(2) 0.033(2) 0.0201(16) -0.0013(15) 0.0020(14) -0.0046(16)
C14_2 0.0223(16) 0.0203(18) 0.0230(16) 0.0037(13) 0.0044(14) 0.0020(13)
C15_2 0.0256(18) 0.030(2) 0.0298(17) 0.0022(15) 0.0041(15) 0.0025(14)
C16_2 0.0290(18) 0.0240(19) 0.0300(17) 0.0012(14) 0.0084(14) 0.0045(14)
C17_2 0.0318(18) 0.0221(19) 0.0350(18) 0.0029(15) 0.0113(15) 0.0020(15)
C1_3 0.0330(18) 0.0226(18) 0.0186(16) 0.0038(13) 0.0106(15) 0.0030(14)
C2_3 0.0295(17) 0.0284(19) 0.0216(16) -0.0033(14) 0.0104(14) -0.0003(15)
C3_3 0.0313(17) 0.0183(17) 0.0255(16) -0.0021(14) 0.0119(14) 0.0027(14)
C4_3 0.0216(16) 0.0279(19) 0.0232(16) -0.0006(14) 0.0096(14) 0.0010(14)
C5_3 0.0237(17) 0.0226(18) 0.0216(16) -0.0021(13) 0.0103(14) -0.0005(13)
C6_3 0.0358(19) 0.032(2) 0.0218(16) -0.0042(15) 0.0042(15) -0.0028(16)
C7_3 0.053(2) 0.062(3) 0.0245(18) -0.0137(18) 0.0099(17) -0.0018(19)
C8_3 0.034(2) 0.047(2) 0.0283(18) -0.0060(16) 0.0035(15) -0.0011(17)
C9_3 0.060(2) 0.041(2) 0.036(2) -0.0053(18) -0.0064(18) -0.0156(19)
C10_3 0.0246(17) 0.0278(19) 0.0290(17) 0.0061(15) 0.0077(14) 0.0016(14)
C11_3 0.0349(19) 0.032(2) 0.0233(16) 0.0058(15) 0.0045(15) 0.0002(15)
C12_3 0.0342(19) 0.030(2) 0.0335(18) 0.0072(15) 0.0112(15) 0.0069(15)
C13_3 0.0302(19) 0.040(2) 0.046(2) 0.0157(17) 0.0105(16) 0.0049(16)
C14_3 0.0255(17) 0.0243(18) 0.0268(16) 0.0031(14) 0.0078(14) -0.0015(14)
C15_3 0.0333(19) 0.0265(19) 0.0407(19) 0.0015(16) 0.0113(15) -0.0016(15)
C16_3 0.0376(19) 0.028(2) 0.0347(18) 0.0006(15) 0.0084(16) -0.0061(15)
C17_3 0.0340(19) 0.033(2) 0.047(2) 0.0066(16) 0.0192(16) -0.0004(15)

loop_
_atom_type_symbol
_atom_type_description
_atom_type_scat_dispersion_real
_atom_type_scat_dispersion_imag
_atom_type_scat_source
C C 0.0033 0.0016 'International Tables Vol C Tables 4.2.6.8 and 6.1.1.4'
H H 0.0000 0.0000 'International Tables Vol C Tables 4.2.6.8 and 6.1.1.4'
O O 0.0106 0.0060 'International Tables Vol C Tables 4.2.6.8 and 6.1.1.4'
Al Al 0.0645 0.0514 'International Tables Vol C Tables 4.2.6.8 and 6.1.1.4'

loop_
_exptl_crystal_face_index_h
_exptl_crystal_face_index_k
_exptl_crystal_face_index_l
_exptl_crystal_face_perp_dist
-1.00 2.00 0.00 0.0640
1.00 -2.00 0.00 0.0460
-2.00 1.00 -1.00 0.0790
2.00 -1.00 1.00 0.0630
-1.00 -2.00 -1.00 0.0550
1.00 2.00 1.00 0.0760
2.00 2.00 1.00 0.0730
1.00 -2.00 1.00 0.0600
1.00 2.00 0.00 0.0510
-1.00 -2.00 0.00 0.0430
-1.00 -1.00 0.00 0.0660
1.00 2.00 -1.00 0.0420
-1.00 -2.00 1.00 0.0400

loop_
_geom_angle_atom_site_label_1
_geom_angle_atom_site_label_2
_geom_angle_atom_site_label_3
_geom_angle
O1 Al1 O3 110.25(11)
O1 Al1 C5_1 100.60(12)
O3 Al1 C5_1 140.48(11)
O1 Al1 C1_1 132.43(11)
O3 Al1 C1_1 104.58(11)
C5_1 Al1 C1_1 36.49(9)
O1 Al1 C4_1 96.64(11)
O3 Al1 C4_1 150.56(11)
C5_1 Al1 C4_1 37.07(10)
C1_1 Al1 C4_1 62.00(11)
O1 Al1 C2_1 157.56(11)
O3 Al1 C2_1 92.15(11)
C5_1 Al1 C2_1 60.08(11)
C1_1 Al1 C2_1 36.14(10)
C4_1 Al1 C2_1 61.19(11)
O1 Al1 C3_1 126.05(11)
O3 Al1 C3_1 113.59(11)
C5_1 Al1 C3_1 61.51(11)
C1_1 Al1 C3_1 61.83(11)
C4_1 Al1 C3_1 37.29(10)
C2_1 Al1 C3_1 36.76(10)
Al1 O1 Al2 128.93(12)
O2 Al2 O1 109.73(10)
O2 Al2 C5_2 98.96(11)
O1 Al2 C5_2 145.04(11)
O2 Al2 C4_2 99.18(11)
O1 Al2 C4_2 146.35(11)
C5_2 Al2 C4_2 37.30(10)
O2 Al2 C1_2 128.58(11)
O1 Al2 C1_2 108.40(11)
C5_2 Al2 C1_2 36.67(9)
C4_2 Al2 C1_2 62.39(10)
O2 Al2 C3_2 131.16(11)
O1 Al2 C3_2 109.06(11)
C5_2 Al2 C3_2 61.35(10)
C4_2 Al2 C3_2 37.32(9)
C1_2 Al2 C3_2 61.58(10)
O2 Al2 C2_2 157.97(11)
O1 Al2 C2_2 92.16(10)
C5_2 Al2 C2_2 59.71(10)
C4_2 Al2 C2_2 60.95(10)
C1_2 Al2 C2_2 35.88(10)
C3_2 Al2 C2_2 36.26(9)
Al2 O2 Al3 130.32(13)
O3 Al3 O2 109.83(11)
O3 Al3 C1_3 102.78(11)
O2 Al3 C1_3 139.74(11)
O3 Al3 C5_3 98.27(11)
O2 Al3 C5_3 148.83(11)
C1_3 Al3 C5_3 37.28(10)
O3 Al3 C4_3 127.23(11)
O2 Al3 C4_3 111.68(12)
C1_3 Al3 C4_3 61.59(10)
C5_3 Al3 C4_3 37.44(10)
O3 Al3 C2_3 134.46(11)
O2 Al3 C2_3 103.91(11)
C1_3 Al3 C2_3 36.26(10)
C5_3 Al3 C2_3 61.85(10)
C4_3 Al3 C2_3 61.43(10)
O3 Al3 C3_3 159.02(11)
O2 Al3 C3_3 91.01(11)
C1_3 Al3 C3_3 59.54(11)
C5_3 Al3 C3_3 60.93(11)
C4_3 Al3 C3_3 36.55(10)
C2_3 Al3 C3_3 35.53(9)
Al1 O3 Al3 128.92(12)
C5_1 C1_1 C2_1 106.7(2)
C5_1 C1_1 C6_1 126.2(2)
C2_1 C1_1 C6_1 127.0(2)
C5_1 C1_1 Al1 70.59(16)
C2_1 C1_1 Al1 72.70(16)
C6_1 C1_1 Al1 123.25(19)
C1_1 C2_1 C3_1 110.2(2)
C1_1 C2_1 Al1 71.16(16)
C3_1 C2_1 Al1 71.90(16)
C1_1 C2_1 H2_1 124.9
C3_1 C2_1 H2_1 124.9
Al1 C2_1 H2_1 124.9
C2_1 C3_1 C4_1 106.3(2)
C2_1 C3_1 C10_1 120.6(2)
C4_1 C3_1 C10_1 133.1(2)
C2_1 C3_1 Al1 71.34(16)
C4_1 C3_1 Al1 71.05(16)
C10_1 C3_1 Al1 123.13(19)
C5_1 C4_1 C3_1 106.0(2)
C5_1 C4_1 C14_1 119.8(2)
C3_1 C4_1 C14_1 133.9(2)
C5_1 C4_1 Al1 69.60(16)
C3_1 C4_1 Al1 71.66(16)
C14_1 C4_1 Al1 127.4(2)
C1_1 C5_1 C4_1 110.8(2)
C1_1 C5_1 Al1 72.93(16)
C4_1 C5_1 Al1 73.33(16)
C1_1 C5_1 H5_1 124.5
C4_1 C5_1 H5_1 124.5
Al1 C5_1 H5_1 124.5
C1_1 C6_1 C7_1 110.2(2)
C1_1 C6_1 C9_1 110.5(2)
C7_1 C6_1 C9_1 108.9(2)
C1_1 C6_1 C8_1 107.8(2)
C7_1 C6_1 C8_1 109.9(2)
C9_1 C6_1 C8_1 109.5(2)
C6_1 C7_1 H7A_1 109.5
C6_1 C7_1 H7B_1 109.5
H7A_1 C7_1 H7B_1 109.5
C6_1 C7_1 H7C_1 109.5
H7A_1 C7_1 H7C_1 109.5
H7B_1 C7_1 H7C_1 109.5
C6_1 C8_1 H8A_1 109.5
C6_1 C8_1 H8B_1 109.5
H8A_1 C8_1 H8B_1 109.5
C6_1 C8_1 H8C_1 109.5
H8A_1 C8_1 H8C_1 109.5
H8B_1 C8_1 H8C_1 109.5
C6_1 C9_1 H9A_1 109.5
C6_1 C9_1 H9B_1 109.5
H9A_1 C9_1 H9B_1 109.5
C6_1 C9_1 H9C_1 109.5
H9A_1 C9_1 H9C_1 109.5
H9B_1 C9_1 H9C_1 109.5
C3_1 C10_1 C12_1 112.0(2)
C3_1 C10_1 C13_1 111.1(2)
C12_1 C10_1 C13_1 111.2(2)
C3_1 C10_1 C11_1 110.2(2)
C12_1 C10_1 C11_1 105.7(2)
C13_1 C10_1 C11_1 106.4(2)
C10_1 C11_1 H11A_1 109.5
C10_1 C11_1 H11B_1 109.5
H11A_1 C11_1 H11B_1 109.5
C10_1 C11_1 H11C_1 109.5
H11A_1 C11_1 H11C_1 109.5
H11B_1 C11_1 H11C_1 109.5
C10_1 C12_1 H12A_1 109.5
C10_1 C12_1 H12B_1 109.5
H12A_1 C12_1 H12B_1 109.5
C10_1 C12_1 H12C_1 109.5
H12A_1 C12_1 H12C_1 109.5
H12B_1 C12_1 H12C_1 109.5
C10_1 C13_1 H13A_1 109.5
C10_1 C13_1 H13B_1 109.5
H13A_1 C13_1 H13B_1 109.5
C10_1 C13_1 H13C_1 109.5
H13A_1 C13_1 H13C_1 109.5
H13B_1 C13_1 H13C_1 109.5
C4_1 C14_1 C16_1 115.2(2)
C4_1 C14_1 C15_1 108.0(2)
C16_1 C14_1 C15_1 110.7(2)
C4_1 C14_1 C17_1 110.5(2)
C16_1 C14_1 C17_1 105.3(2)
C15_1 C14_1 C17_1 106.9(2)
C14_1 C15_1 H15A_1 109.5
C14_1 C15_1 H15B_1 109.5
H15A_1 C15_1 H15B_1 109.5
C14_1 C15_1 H15C_1 109.5
H15A_1 C15_1 H15C_1 109.5
H15B_1 C15_1 H15C_1 109.5
C14_1 C16_1 H16A_1 109.5
C14_1 C16_1 H16B_1 109.5
H16A_1 C16_1 H16B_1 109.5
C14_1 C16_1 H16C_1 109.5
H16A_1 C16_1 H16C_1 109.5
H16B_1 C16_1 H16C_1 109.5
C14_1 C17_1 H17A_1 109.5
C14_1 C17_1 H17B_1 109.5
H17A_1 C17_1 H17B_1 109.5
C14_1 C17_1 H17C_1 109.5
H17A_1 C17_1 H17C_1 109.5
H17B_1 C17_1 H17C_1 109.5
C2_2 C1_2 C5_2 105.8(2)
C2_2 C1_2 C6_2 128.0(3)
C5_2 C1_2 C6_2 126.1(2)
C2_2 C1_2 Al2 72.73(16)
C5_2 C1_2 Al2 70.01(16)
C6_2 C1_2 Al2 124.95(19)
C1_2 C2_2 C3_2 111.2(2)
C1_2 C2_2 Al2 71.39(16)
C3_2 C2_2 Al2 71.80(16)
C1_2 C2_2 H2_2 124.4
C3_2 C2_2 H2_2 124.4
Al2 C2_2 H2_2 124.4
C2_2 C3_2 C4_2 106.6(2)
C2_2 C3_2 C10_2 120.6(2)
C4_2 C3_2 C10_2 132.8(3)
C2_2 C3_2 Al2 71.95(16)
C4_2 C3_2 Al2 70.42(16)
C10_2 C3_2 Al2 123.06(19)
C5_2 C4_2 C3_2 105.6(2)
C5_2 C4_2 C14_2 120.0(2)
C3_2 C4_2 C14_2 134.2(2)
C5_2 C4_2 Al2 70.08(16)
C3_2 C4_2 Al2 72.27(16)
C14_2 C4_2 Al2 126.08(19)
C1_2 C5_2 C4_2 110.8(2)
C1_2 C5_2 Al2 73.32(17)
C4_2 C5_2 Al2 72.62(16)
C1_2 C5_2 H5_2 124.5
C4_2 C5_2 H5_2 124.5
Al2 C5_2 H5_2 124.5
C1_2 C6_2 C8_2 110.8(2)
C1_2 C6_2 C7_2 111.0(2)
C8_2 C6_2 C7_2 107.7(2)
C1_2 C6_2 C9_2 108.6(2)
C8_2 C6_2 C9_2 109.1(2)
C7_2 C6_2 C9_2 109.5(2)
C6_2 C7_2 H7A_2 109.5
C6_2 C7_2 H7B_2 109.5
H7A_2 C7_2 H7B_2 109.5
C6_2 C7_2 H7C_2 109.5
H7A_2 C7_2 H7C_2 109.5
H7B_2 C7_2 H7C_2 109.5
C6_2 C8_2 H8A_2 109.5
C6_2 C8_2 H8B_2 109.5
H8A_2 C8_2 H8B_2 109.5
C6_2 C8_2 H8C_2 109.5
H8A_2 C8_2 H8C_2 109.5
H8B_2 C8_2 H8C_2 109.5
C6_2 C9_2 H9A_2 109.5
C6_2 C9_2 H9B_2 109.5
H9A_2 C9_2 H9B_2 109.5
C6_2 C9_2 H9C_2 109.5
H9A_2 C9_2 H9C_2 109.5
H9B_2 C9_2 H9C_2 109.5
C12_2 C10_2 C13_2 110.5(2)
C12_2 C10_2 C11_2 106.0(2)
C13_2 C10_2 C11_2 106.8(2)
C12_2 C10_2 C3_2 112.1(2)
C13_2 C10_2 C3_2 111.3(2)
C11_2 C10_2 C3_2 109.9(2)
C10_2 C11_2 H11A_2 109.5
C10_2 C11_2 H11B_2 109.5
H11A_2 C11_2 H11B_2 109.5
C10_2 C11_2 H11C_2 109.5
H11A_2 C11_2 H11C_2 109.5
H11B_2 C11_2 H11C_2 109.5
C10_2 C12_2 H12A_2 109.5
C10_2 C12_2 H12B_2 109.5
H12A_2 C12_2 H12B_2 109.5
C10_2 C12_2 H12C_2 109.5
H12A_2 C12_2 H12C_2 109.5
H12B_2 C12_2 H12C_2 109.5
C10_2 C13_2 H13A_2 109.5
C10_2 C13_2 H13B_2 109.5
H13A_2 C13_2 H13B_2 109.5
C10_2 C13_2 H13C_2 109.5
H13A_2 C13_2 H13C_2 109.5
H13B_2 C13_2 H13C_2 109.5
C15_2 C14_2 C4_2 114.8(2)
C15_2 C14_2 C17_2 109.2(2)
C4_2 C14_2 C17_2 109.2(2)
C15_2 C14_2 C16_2 106.2(2)
C4_2 C14_2 C16_2 110.1(2)
C17_2 C14_2 C16_2 107.1(2)
C14_2 C15_2 H15A_2 109.5
C14_2 C15_2 H15B_2 109.5
H15A_2 C15_2 H15B_2 109.5
C14_2 C15_2 H15C_2 109.5
H15A_2 C15_2 H15C_2 109.5
H15B_2 C15_2 H15C_2 109.5
C14_2 C16_2 H16A_2 109.5
C14_2 C16_2 H16B_2 109.5
H16A_2 C16_2 H16B_2 109.5
C14_2 C16_2 H16C_2 109.5
H16A_2 C16_2 H16C_2 109.5
H16B_2 C16_2 H16C_2 109.5
C14_2 C17_2 H17A_2 109.5
C14_2 C17_2 H17B_2 109.5
H17A_2 C17_2 H17B_2 109.5
C14_2 C17_2 H17C_2 109.5
H17A_2 C17_2 H17C_2 109.5
H17B_2 C17_2 H17C_2 109.5
C2_3 C1_3 C5_3 110.8(3)
C2_3 C1_3 Al3 74.70(16)
C5_3 C1_3 Al3 72.27(16)
C2_3 C1_3 H1_3 124.5
C5_3 C1_3 H1_3 124.5
Al3 C1_3 H1_3 124.5
C3_3 C2_3 C1_3 106.2(2)
C3_3 C2_3 C6_3 128.0(3)
C1_3 C2_3 C6_3 125.7(3)
C3_3 C2_3 Al3 72.47(16)
C1_3 C2_3 Al3 69.04(16)
C6_3 C2_3 Al3 124.9(2)
C2_3 C3_3 C4_3 110.4(3)
C2_3 C3_3 Al3 72.01(17)
C4_3 C3_3 Al3 70.14(16)
C2_3 C3_3 H3_3 124.8
C4_3 C3_3 H3_3 124.8
Al3 C3_3 H3_3 124.8
C3_3 C4_3 C5_3 106.6(2)
C3_3 C4_3 C10_3 120.9(3)
C5_3 C4_3 C10_3 132.5(3)
C3_3 C4_3 Al3 73.31(16)
C5_3 C4_3 Al3 70.79(16)
C10_3 C4_3 Al3 119.82(18)
C1_3 C5_3 C4_3 105.9(2)
C1_3 C5_3 C14_3 119.7(3)
C4_3 C5_3 C14_3 133.8(2)
C1_3 C5_3 Al3 70.44(16)
C4_3 C5_3 Al3 71.77(15)
C14_3 C5_3 Al3 128.86(19)
C2_3 C6_3 C8_3 110.0(2)
C2_3 C6_3 C9_3 110.6(2)
C8_3 C6_3 C9_3 109.0(3)
C2_3 C6_3 C7_3 108.8(2)
C8_3 C6_3 C7_3 108.9(3)
C9_3 C6_3 C7_3 109.5(3)
C6_3 C7_3 H7A_3 109.5
C6_3 C7_3 H7B_3 109.5
H7A_3 C7_3 H7B_3 109.5
C6_3 C7_3 H7C_3 109.5
H7A_3 C7_3 H7C_3 109.5
H7B_3 C7_3 H7C_3 109.5
C6_3 C8_3 H8A_3 109.5
C6_3 C8_3 H8B_3 109.5
H8A_3 C8_3 H8B_3 109.5
C6_3 C8_3 H8C_3 109.5
H8A_3 C8_3 H8C_3 109.5
H8B_3 C8_3 H8C_3 109.5
C6_3 C9_3 H9A_3 109.5
C6_3 C9_3 H9B_3 109.5
H9A_3 C9_3 H9B_3 109.5
C6_3 C9_3 H9C_3 109.5
H9A_3 C9_3 H9C_3 109.5
H9B_3 C9_3 H9C_3 109.5
C13_3 C10_3 C12_3 105.6(2)
C13_3 C10_3 C11_3 111.4(2)
C12_3 C10_3 C11_3 106.3(2)
C13_3 C10_3 C4_3 112.2(2)
C12_3 C10_3 C4_3 110.1(2)
C11_3 C10_3 C4_3 110.9(2)
C10_3 C11_3 H11A_3 109.5
C10_3 C11_3 H11B_3 109.5
H11A_3 C11_3 H11B_3 109.5
C10_3 C11_3 H11C_3 109.5
H11A_3 C11_3 H11C_3 109.5
H11B_3 C11_3 H11C_3 109.5
C10_3 C12_3 H12A_3 109.5
C10_3 C12_3 H12B_3 109.5
H12A_3 C12_3 H12B_3 109.5
C10_3 C12_3 H12C_3 109.5
H12A_3 C12_3 H12C_3 109.5
H12B_3 C12_3 H12C_3 109.5
C10_3 C13_3 H13A_3 109.5
C10_3 C13_3 H13B_3 109.5
H13A_3 C13_3 H13B_3 109.5
C10_3 C13_3 H13C_3 109.5
H13A_3 C13_3 H13C_3 109.5
H13B_3 C13_3 H13C_3 109.5
C15_3 C14_3 C17_3 107.8(2)
C15_3 C14_3 C5_3 110.9(2)
C17_3 C14_3 C5_3 107.5(2)
C15_3 C14_3 C16_3 105.4(2)
C17_3 C14_3 C16_3 110.0(2)
C5_3 C14_3 C16_3 115.1(2)
C14_3 C15_3 H15A_3 109.5
C14_3 C15_3 H15B_3 109.5
H15A_3 C15_3 H15B_3 109.5
C14_3 C15_3 H15C_3 109.5
H15A_3 C15_3 H15C_3 109.5
H15B_3 C15_3 H15C_3 109.5
C14_3 C16_3 H16A_3 109.5
C14_3 C16_3 H16B_3 109.5
H16A_3 C16_3 H16B_3 109.5
C14_3 C16_3 H16C_3 109.5
H16A_3 C16_3 H16C_3 109.5
H16B_3 C16_3 H16C_3 109.5
C14_3 C17_3 H17A_3 109.5
C14_3 C17_3 H17B_3 109.5
H17A_3 C17_3 H17B_3 109.5
C14_3 C17_3 H17C_3 109.5
H17A_3 C17_3 H17C_3 109.5
H17B_3 C17_3 H17C_3 109.5

loop_
_geom_bond_atom_site_label_1
_geom_bond_atom_site_label_2
_geom_bond_distance
Al1 O1 1.701(2)
Al1 O3 1.703(2)
Al1 C5_1 2.218(3)
Al1 C1_1 2.248(3)
Al1 C4_1 2.267(3)
Al1 C2_1 2.268(3)
Al1 C3_1 2.275(3)
O1 Al2 1.702(2)
Al2 O2 1.697(2)
Al2 C5_2 2.221(3)
Al2 C4_2 2.254(3)
Al2 C1_2 2.264(3)
Al2 C3_2 2.279(3)
Al2 C2_2 2.281(3)
O2 Al3 1.705(2)
Al3 O3 1.704(2)
Al3 C1_3 2.216(3)
Al3 C5_3 2.240(3)
Al3 C4_3 2.253(3)
Al3 C2_3 2.289(3)
Al3 C3_3 2.295(3)
C1_1 C5_1 1.398(4)
C1_1 C2_1 1.401(4)
C1_1 C6_1 1.526(4)
C2_1 C3_1 1.432(4)
C2_1 H2_1 1.0000
C3_1 C4_1 1.452(4)
C3_1 C10_1 1.537(4)
C4_1 C5_1 1.426(4)
C4_1 C14_1 1.532(4)
C5_1 H5_1 1.0000
C6_1 C7_1 1.526(4)
C6_1 C9_1 1.530(4)
C6_1 C8_1 1.536(4)
C7_1 H7A_1 0.9800
C7_1 H7B_1 0.9800
C7_1 H7C_1 0.9800
C8_1 H8A_1 0.9800
C8_1 H8B_1 0.9800
C8_1 H8C_1 0.9800
C9_1 H9A_1 0.9800
C9_1 H9B_1 0.9800
C9_1 H9C_1 0.9800
C10_1 C12_1 1.537(4)
C10_1 C13_1 1.538(4)
C10_1 C11_1 1.539(4)
C11_1 H11A_1 0.9800
C11_1 H11B_1 0.9800
C11_1 H11C_1 0.9800
C12_1 H12A_1 0.9800
C12_1 H12B_1 0.9800
C12_1 H12C_1 0.9800
C13_1 H13A_1 0.9800
C13_1 H13B_1 0.9800
C13_1 H13C_1 0.9800
C14_1 C16_1 1.535(4)
C14_1 C15_1 1.540(4)
C14_1 C17_1 1.542(4)
C15_1 H15A_1 0.9800
C15_1 H15B_1 0.9800
C15_1 H15C_1 0.9800
C16_1 H16A_1 0.9800
C16_1 H16B_1 0.9800
C16_1 H16C_1 0.9800
C17_1 H17A_1 0.9800
C17_1 H17B_1 0.9800
C17_1 H17C_1 0.9800
C1_2 C2_2 1.400(4)
C1_2 C5_2 1.411(4)
C1_2 C6_2 1.514(4)
C2_2 C3_2 1.419(4)
C2_2 H2_2 1.0000
C3_2 C4_2 1.451(4)
C3_2 C10_2 1.548(4)
C4_2 C5_2 1.431(4)
C4_2 C14_2 1.534(4)
C5_2 H5_2 1.0000
C6_2 C8_2 1.528(4)
C6_2 C7_2 1.530(4)
C6_2 C9_2 1.536(4)
C7_2 H7A_2 0.9800
C7_2 H7B_2 0.9800
C7_2 H7C_2 0.9800
C8_2 H8A_2 0.9800
C8_2 H8B_2 0.9800
C8_2 H8C_2 0.9800
C9_2 H9A_2 0.9800
C9_2 H9B_2 0.9800
C9_2 H9C_2 0.9800
C10_2 C12_2 1.531(4)
C10_2 C13_2 1.538(4)
C10_2 C11_2 1.540(4)
C11_2 H11A_2 0.9800
C11_2 H11B_2 0.9800
C11_2 H11C_2 0.9800
C12_2 H12A_2 0.9800
C12_2 H12B_2 0.9800
C12_2 H12C_2 0.9800
C13_2 H13A_2 0.9800
C13_2 H13B_2 0.9800
C13_2 H13C_2 0.9800
C14_2 C15_2 1.533(4)
C14_2 C17_2 1.534(4)
C14_2 C16_2 1.534(4)
C15_2 H15A_2 0.9800
C15_2 H15B_2 0.9800
C15_2 H15C_2 0.9800
C16_2 H16A_2 0.9800
C16_2 H16B_2 0.9800
C16_2 H16C_2 0.9800
C17_2 H17A_2 0.9800
C17_2 H17B_2 0.9800
C17_2 H17C_2 0.9800
C1_3 C2_3 1.404(4)
C1_3 C5_3 1.425(4)
C1_3 H1_3 1.0000
C2_3 C3_3 1.399(4)
C2_3 C6_3 1.523(4)
C3_3 C4_3 1.427(4)
C3_3 H3_3 1.0000
C4_3 C5_3 1.442(4)
C4_3 C10_3 1.547(4)
C5_3 C14_3 1.534(4)
C6_3 C8_3 1.526(4)
C6_3 C9_3 1.532(4)
C6_3 C7_3 1.534(4)
C7_3 H7A_3 0.9800
C7_3 H7B_3 0.9800
C7_3 H7C_3 0.9800
C8_3 H8A_3 0.9800
C8_3 H8B_3 0.9800
C8_3 H8C_3 0.9800
C9_3 H9A_3 0.9800
C9_3 H9B_3 0.9800
C9_3 H9C_3 0.9800
C10_3 C13_3 1.529(4)
C10_3 C12_3 1.536(4)
C10_3 C11_3 1.537(4)
C11_3 H11A_3 0.9800
C11_3 H11B_3 0.9800
C11_3 H11C_3 0.9800
C12_3 H12A_3 0.9800
C12_3 H12B_3 0.9800
C12_3 H12C_3 0.9800
C13_3 H13A_3 0.9800
C13_3 H13B_3 0.9800
C13_3 H13C_3 0.9800
C14_3 C15_3 1.529(4)
C14_3 C17_3 1.534(4)
C14_3 C16_3 1.537(4)
C15_3 H15A_3 0.9800
C15_3 H15B_3 0.9800
C15_3 H15C_3 0.9800
C16_3 H16A_3 0.9800
C16_3 H16B_3 0.9800
C16_3 H16C_3 0.9800
C17_3 H17A_3 0.9800
C17_3 H17B_3 0.9800
C17_3 H17C_3 0.9800

loop_
_geom_torsion_atom_site_label_1
_geom_torsion_atom_site_label_2
_geom_torsion_atom_site_label_3
_geom_torsion_atom_site_label_4
_geom_torsion
O3 Al1 O1 Al2 -16.50(18)
C5_1 Al1 O1 Al2 138.40(15)
C1_1 Al1 O1 Al2 117.98(16)
C4_1 Al1 O1 Al2 175.70(15)
C2_1 Al1 O1 Al2 167.2(2)
C3_1 Al1 O1 Al2 -159.24(13)
Al1 O1 Al2 O2 12.93(18)
Al1 O1 Al2 C5_2 -130.35(17)
Al1 O1 Al2 C4_2 160.55(15)
Al1 O1 Al2 C1_2 -131.89(15)
Al1 O1 Al2 C3_2 162.67(14)
Al1 O1 Al2 C2_2 -164.55(15)
O1 Al2 O2 Al3 -5.93(18)
C5_2 Al2 O2 Al3 153.78(15)
C4_2 Al2 O2 Al3 -168.43(14)
C1_2 Al2 O2 Al3 129.71(15)
C3_2 Al2 O2 Al3 -146.68(14)
C2_2 Al2 O2 Al3 167.3(2)
Al2 O2 Al3 O3 4.12(18)
Al2 O2 Al3 C1_3 -138.05(16)
Al2 O2 Al3 C5_3 157.19(16)
Al2 O2 Al3 C4_3 150.78(14)
Al2 O2 Al3 C2_3 -144.80(15)
Al2 O2 Al3 C3_3 -178.26(15)
O1 Al1 O3 Al3 14.04(17)
C5_1 Al1 O3 Al3 -125.01(17)
C1_1 Al1 O3 Al3 -132.99(15)
C4_1 Al1 O3 Al3 168.77(16)
C2_1 Al1 O3 Al3 -167.38(14)
C3_1 Al1 O3 Al3 161.76(13)
O2 Al3 O3 Al1 -8.68(18)
C1_3 Al3 O3 Al1 147.34(14)
C5_3 Al3 O3 Al1 -174.99(14)
C4_3 Al3 O3 Al1 -148.79(14)
C2_3 Al3 O3 Al1 126.71(16)
C3_3 Al3 O3 Al1 178.0(2)
C5_1 C1_1 C2_1 C3_1 1.2(3)
C6_1 C1_1 C2_1 C3_1 179.4(3)
Al1 C1_1 C2_1 C3_1 -61.6(2)
C5_1 C1_1 C2_1 Al1 62.80(19)
C6_1 C1_1 C2_1 Al1 -119.0(3)
C1_1 C2_1 C3_1 C4_1 -1.7(3)
Al1 C2_1 C3_1 C4_1 -62.90(19)
C1_1 C2_1 C3_1 C10_1 179.2(2)
Al1 C2_1 C3_1 C10_1 118.1(3)
C1_1 C2_1 C3_1 Al1 61.2(2)
C2_1 C3_1 C4_1 C5_1 1.6(3)
C10_1 C3_1 C4_1 C5_1 -179.6(3)
Al1 C3_1 C4_1 C5_1 -61.53(19)
C2_1 C3_1 C4_1 C14_1 -172.2(3)
C10_1 C3_1 C4_1 C14_1 6.6(5)
Al1 C3_1 C4_1 C14_1 124.7(3)
C2_1 C3_1 C4_1 Al1 63.09(19)
C10_1 C3_1 C4_1 Al1 -118.0(3)
C2_1 C1_1 C5_1 C4_1 -0.2(3)
C6_1 C1_1 C5_1 C4_1 -178.4(3)
Al1 C1_1 C5_1 C4_1 64.0(2)
C2_1 C1_1 C5_1 Al1 -64.2(2)
C6_1 C1_1 C5_1 Al1 117.6(3)
C3_1 C4_1 C5_1 C1_1 -0.9(3)
C14_1 C4_1 C5_1 C1_1 174.0(2)
Al1 C4_1 C5_1 C1_1 -63.8(2)
C3_1 C4_1 C5_1 Al1 62.90(19)
C14_1 C4_1 C5_1 Al1 -122.2(3)
C5_1 C1_1 C6_1 C7_1 -161.4(3)
C2_1 C1_1 C6_1 C7_1 20.7(4)
Al1 C1_1 C6_1 C7_1 -72.1(3)
C5_1 C1_1 C6_1 C9_1 -40.9(4)
C2_1 C1_1 C6_1 C9_1 141.2(3)
Al1 C1_1 C6_1 C9_1 48.4(3)
C5_1 C1_1 C6_1 C8_1 78.7(3)
C2_1 C1_1 C6_1 C8_1 -99.2(3)
Al1 C1_1 C6_1 C8_1 167.99(18)
C2_1 C3_1 C10_1 C12_1 125.2(3)
C4_1 C3_1 C10_1 C12_1 -53.5(4)
Al1 C3_1 C10_1 C12_1 -148.1(2)
C2_1 C3_1 C10_1 C13_1 -109.8(3)
C4_1 C3_1 C10_1 C13_1 71.4(4)
Al1 C3_1 C10_1 C13_1 -23.1(3)
C2_1 C3_1 C10_1 C11_1 7.8(4)
C4_1 C3_1 C10_1 C11_1 -170.9(3)
Al1 C3_1 C10_1 C11_1 94.5(3)
C5_1 C4_1 C14_1 C16_1 144.8(3)
C3_1 C4_1 C14_1 C16_1 -42.0(4)
Al1 C4_1 C14_1 C16_1 58.7(3)
C5_1 C4_1 C14_1 C15_1 -90.8(3)
C3_1 C4_1 C14_1 C15_1 82.3(4)
Al1 C4_1 C14_1 C15_1 -176.96(18)
C5_1 C4_1 C14_1 C17_1 25.8(4)
C3_1 C4_1 C14_1 C17_1 -161.1(3)
Al1 C4_1 C14_1 C17_1 -60.4(3)
C5_2 C1_2 C2_2 C3_2 1.6(3)
C6_2 C1_2 C2_2 C3_2 177.7(3)
Al2 C1_2 C2_2 C3_2 -61.1(2)
C5_2 C1_2 C2_2 Al2 62.63(19)
C6_2 C1_2 C2_2 Al2 -121.2(3)
C1_2 C2_2 C3_2 C4_2 -1.5(3)
Al2 C2_2 C3_2 C4_2 -62.30(19)
C1_2 C2_2 C3_2 C10_2 179.1(2)
Al2 C2_2 C3_2 C10_2 118.3(2)
C1_2 C2_2 C3_2 Al2 60.8(2)
C2_2 C3_2 C4_2 C5_2 0.8(3)
C10_2 C3_2 C4_2 C5_2 -179.9(3)
Al2 C3_2 C4_2 C5_2 -62.54(18)
C2_2 C3_2 C4_2 C14_2 -173.2(3)
C10_2 C3_2 C4_2 C14_2 6.1(5)
Al2 C3_2 C4_2 C14_2 123.4(3)
C2_2 C3_2 C4_2 Al2 63.32(19)
C10_2 C3_2 C4_2 Al2 -117.4(3)
C2_2 C1_2 C5_2 C4_2 -1.1(3)
C6_2 C1_2 C5_2 C4_2 -177.3(2)
Al2 C1_2 C5_2 C4_2 63.4(2)
C2_2 C1_2 C5_2 Al2 -64.48(19)
C6_2 C1_2 C5_2 Al2 119.3(3)
C3_2 C4_2 C5_2 C1_2 0.2(3)
C14_2 C4_2 C5_2 C1_2 175.2(2)
Al2 C4_2 C5_2 C1_2 -63.9(2)
C3_2 C4_2 C5_2 Al2 64.03(19)
C14_2 C4_2 C5_2 Al2 -120.9(2)
C2_2 C1_2 C6_2 C8_2 25.2(4)
C5_2 C1_2 C6_2 C8_2 -159.4(3)
Al2 C1_2 C6_2 C8_2 -69.8(3)
C2_2 C1_2 C6_2 C7_2 144.9(3)
C5_2 C1_2 C6_2 C7_2 -39.7(4)
Al2 C1_2 C6_2 C7_2 49.9(3)
C2_2 C1_2 C6_2 C9_2 -94.6(3)
C5_2 C1_2 C6_2 C9_2 80.8(3)
Al2 C1_2 C6_2 C9_2 170.41(19)
C2_2 C3_2 C10_2 C12_2 126.4(3)
C4_2 C3_2 C10_2 C12_2 -52.8(4)
Al2 C3_2 C10_2 C12_2 -146.1(2)
C2_2 C3_2 C10_2 C13_2 -109.3(3)
C4_2 C3_2 C10_2 C13_2 71.4(4)
Al2 C3_2 C10_2 C13_2 -21.9(3)
C2_2 C3_2 C10_2 C11_2 8.8(4)
C4_2 C3_2 C10_2 C11_2 -170.5(3)
Al2 C3_2 C10_2 C11_2 96.2(3)
C5_2 C4_2 C14_2 C15_2 144.2(3)
C3_2 C4_2 C14_2 C15_2 -42.5(4)
Al2 C4_2 C14_2 C15_2 58.0(3)
C5_2 C4_2 C14_2 C17_2 -92.9(3)
C3_2 C4_2 C14_2 C17_2 80.5(4)
Al2 C4_2 C14_2 C17_2 -179.03(18)
C5_2 C4_2 C14_2 C16_2 24.5(3)
C3_2 C4_2 C14_2 C16_2 -162.2(3)
Al2 C4_2 C14_2 C16_2 -61.7(3)
C5_3 C1_3 C2_3 C3_3 0.4(3)
Al3 C1_3 C2_3 C3_3 -63.43(19)
C5_3 C1_3 C2_3 C6_3 -177.6(3)
Al3 C1_3 C2_3 C6_3 118.6(3)
C5_3 C1_3 C2_3 Al3 63.8(2)
C1_3 C2_3 C3_3 C4_3 1.3(3)
C6_3 C2_3 C3_3 C4_3 179.2(3)
Al3 C2_3 C3_3 C4_3 -59.9(2)
C1_3 C2_3 C3_3 Al3 61.15(19)
C6_3 C2_3 C3_3 Al3 -121.0(3)
C2_3 C3_3 C4_3 C5_3 -2.4(3)
Al3 C3_3 C4_3 C5_3 -63.41(19)
C2_3 C3_3 C4_3 C10_3 176.2(2)
Al3 C3_3 C4_3 C10_3 115.2(2)
C2_3 C3_3 C4_3 Al3 61.0(2)
C2_3 C1_3 C5_3 C4_3 -1.8(3)
Al3 C1_3 C5_3 C4_3 63.47(18)
C2_3 C1_3 C5_3 C14_3 170.4(2)
Al3 C1_3 C5_3 C14_3 -124.3(2)
C2_3 C1_3 C5_3 Al3 -65.3(2)
C3_3 C4_3 C5_3 C1_3 2.5(3)
C10_3 C4_3 C5_3 C1_3 -175.8(3)
Al3 C4_3 C5_3 C1_3 -62.58(19)
C3_3 C4_3 C5_3 C14_3 -168.1(3)
C10_3 C4_3 C5_3 C14_3 13.5(5)
Al3 C4_3 C5_3 C14_3 126.8(3)
C3_3 C4_3 C5_3 Al3 65.11(19)
C10_3 C4_3 C5_3 Al3 -113.3(3)
C3_3 C2_3 C6_3 C8_3 130.6(3)
C1_3 C2_3 C6_3 C8_3 -51.9(4)
Al3 C2_3 C6_3 C8_3 36.1(3)
C3_3 C2_3 C6_3 C9_3 10.2(4)
C1_3 C2_3 C6_3 C9_3 -172.3(3)
Al3 C2_3 C6_3 C9_3 -84.3(3)
C3_3 C2_3 C6_3 C7_3 -110.1(3)
C1_3 C2_3 C6_3 C7_3 67.4(4)
Al3 C2_3 C6_3 C7_3 155.3(2)
C3_3 C4_3 C10_3 C13_3 123.6(3)
C5_3 C4_3 C10_3 C13_3 -58.2(4)
Al3 C4_3 C10_3 C13_3 -148.9(2)
C3_3 C4_3 C10_3 C12_3 6.3(4)
C5_3 C4_3 C10_3 C12_3 -175.5(3)
Al3 C4_3 C10_3 C12_3 93.8(3)
C3_3 C4_3 C10_3 C11_3 -111.1(3)
C5_3 C4_3 C10_3 C11_3 67.1(4)
Al3 C4_3 C10_3 C11_3 -23.6(3)
C1_3 C5_3 C14_3 C15_3 24.6(4)
C4_3 C5_3 C14_3 C15_3 -165.8(3)
Al3 C5_3 C14_3 C15_3 -63.4(3)
C1_3 C5_3 C14_3 C17_3 -93.0(3)
C4_3 C5_3 C14_3 C17_3 76.6(4)
Al3 C5_3 C14_3 C17_3 179.00(19)
C1_3 C5_3 C14_3 C16_3 144.1(3)
C4_3 C5_3 C14_3 C16_3 -46.3(4)
Al3 C5_3 C14_3 C16_3 56.1(3)
